data_7062181
loop_
_publ_author_name
'Shao, Juan-Juan'
'Ni, Jian-Ling'
'Chen, Wei-Min'
'Liu, Peng-Lai'
'Mensah, Abraham'
'Chen, Li-Zhuang'
'Wang, Fang-Ming'

_publ_section_title
;
 Systematic regulation of ligands realizes the transition of luminescence
 color cuprous iodide inorganic--organic hybrid materials from blue to
 green light
;
_journal_issue 5
_journal_name_full 'New Journal of Chemistry'
_journal_page_first 2556
_journal_page_last 2564
_journal_paper_doi 10.1039/D2NJ04044A
_journal_volume 47
_journal_year 2023
_chemical_formula_moiety 'C16 H32 Cu2 F2 I4 N4'
_chemical_formula_sum 'C16 H32 Cu2 F2 I4 N4'
_chemical_formula_weight 953.13
_space_group_crystal_system triclinic
_space_group_IT_number 1
_space_group_name_Hall 'P 1'
_space_group_name_H-M_alt 'P 1'
_atom_sites_solution_hydrogens mixed
_audit_creation_date 2021-05-24
_audit_creation_method
;
Olex2 1.2
(compiled 2017.03.28 svn.r3405 for OlexSys, GUI svn.r5337)
;
_audit_update_record
;
2022-03-31 deposited with the CCDC.	2022-11-28 downloaded from the CCDC.
;
_cell_angle_alpha 80.277(2)
_cell_angle_beta 83.715(2)
_cell_angle_gamma 75.290(2)
_cell_formula_units_Z 1
_cell_length_a 7.4735(8)
_cell_length_b 8.6042(11)
_cell_length_c 10.7737(11)
_cell_measurement_reflns_used 7943
_cell_measurement_temperature 296(2)
_cell_measurement_theta_max 27.73
_cell_measurement_theta_min 2.47
_cell_volume 658.84(13)
_computing_cell_refinement 'SAINT V8.18C (?, 2016)'
_computing_data_reduction 'SAINT V8.18C (?, 2016)'
_computing_molecular_graphics 'Olex2 (Dolomanov et al., 2009)'
_computing_publication_material 'Olex2 (Dolomanov et al., 2009)'
_computing_structure_refinement 'ShelXL (Sheldrick, 2015)'
_diffrn_ambient_temperature 296.15
_diffrn_measured_fraction_theta_full 0.998
_diffrn_measured_fraction_theta_max 0.997
_diffrn_measurement_device_type 'Bruker APEX-II CCD'
_diffrn_measurement_method '\f and \w scans'
_diffrn_radiation_monochromator graphite
_diffrn_radiation_type MoK\a
_diffrn_radiation_wavelength 0.71073
_diffrn_reflns_av_R_equivalents 0.0193
_diffrn_reflns_av_unetI/netI 0.0274
_diffrn_reflns_Laue_measured_fraction_full 0.998
_diffrn_reflns_Laue_measured_fraction_max 0.997
_diffrn_reflns_limit_h_max 9
_diffrn_reflns_limit_h_min -9
_diffrn_reflns_limit_k_max 10
_diffrn_reflns_limit_k_min -10
_diffrn_reflns_limit_l_max 13
_diffrn_reflns_limit_l_min -13
_diffrn_reflns_number 9547
_diffrn_reflns_point_group_measured_fraction_full 0.998
_diffrn_reflns_point_group_measured_fraction_max 0.997
_diffrn_reflns_theta_full 25.242
_diffrn_reflns_theta_max 26.371
_diffrn_reflns_theta_min 2.825
_diffrn_standards_number 0
_exptl_absorpt_coefficient_mu 6.324
_exptl_absorpt_correction_type none
_exptl_crystal_colour colourless
_exptl_crystal_colour_primary colourless
_exptl_crystal_density_diffrn 2.402
_exptl_crystal_description block
_exptl_crystal_F_000 444
_refine_diff_density_max 0.506
_refine_diff_density_min -1.708
_refine_diff_density_rms 0.252
_refine_ls_abs_structure_details
;
 Refined as an inversion twin.
;
_refine_ls_abs_structure_Flack 0.48(7)
_refine_ls_extinction_method none
_refine_ls_goodness_of_fit_ref 1.221
_refine_ls_hydrogen_treatment mixed
_refine_ls_matrix_type full
_refine_ls_number_parameters 258
_refine_ls_number_reflns 5052
_refine_ls_number_restraints 403
_refine_ls_restrained_S_all 1.215
_refine_ls_R_factor_all 0.0294
_refine_ls_R_factor_gt 0.0276
_refine_ls_shift/su_max 0.001
_refine_ls_shift/su_mean 0.000
_refine_ls_structure_factor_coef Fsqd
_refine_ls_weighting_details 'w=1/[\s^2^(Fo^2^)+(0.0385P)^2^+0.2723P] where P=(Fo^2^+2Fc^2^)/3'
_refine_ls_weighting_scheme calc
_refine_ls_wR_factor_gt 0.0704
_refine_ls_wR_factor_ref 0.0720
_reflns_Friedel_coverage 1.000
_reflns_Friedel_fraction_full 0.998
_reflns_Friedel_fraction_max 0.997
_reflns_number_gt 4742
_reflns_number_total 5052
_reflns_threshold_expression 'I > 2\s(I)'
_cod_data_source_file d2nj04044a2.cif
_cod_data_source_block 2
_cod_depositor_comments 'Adding full bibliography for 7062180--7062183.cif.'
_cod_database_code 7062181
_shelx_shelxl_version_number 2016/6
_shelx_space_group_comment
;
The symmetry employed for this shelxl refinement is uniquely defined
by the following loop, which should always be used as a source of
symmetry information in preference to the above space-group names.
They are only intended as comments.
;
_olex2_refinement_description
;
1. Twinned data refinement
 Scales: 0.52(7)
 0.48(7)
2. Fixed Uiso
 At 1.2 times of:
  All C(H) groups, All C(H,H) groups
3. Rigid bond restraints
 All non-hydrogen atoms
 with sigma for 1-2 distances of 0.005 and sigma for 1-3 distances of 0.01
4. Uiso/Uaniso restraints and constraints
All non-hydrogen atoms have similar U: within 2A with sigma of 0.005 and sigma
for terminal atoms of 0.01
All non-hydrogen atoms restrained to be isotropic: with sigma of 0.005 and
sigma for terminal atoms of 0.01
5.a Secondary CH2 refined with riding coordinates:
 C5(H5A,H5B), C4(H4A,H4B), C1(H1A,H1B), C2(H2A,H2B), C3(H3A,H3B), C6(H6A,H6B),
 C7(H7A,H7B), C8(H8A,H8B), C10(H10A,H10B), C11(H11A,H11B), C15(H15A,H15B),
 C14(H14A,H14B), C9(H9A,H9B), C12(H12A,H12B), C13(H13A,H13B)
5.b Aromatic/amide H refined with riding coordinates:
 C16(H16A)
;
_olex2_submission_special_instructions 'No special instructions were received'

loop_
_space_group_symop_operation_xyz
'x, y, z'

loop_
_atom_site_label
_atom_site_type_symbol
_atom_site_fract_x
_atom_site_fract_y
_atom_site_fract_z
_atom_site_U_iso_or_equiv
_atom_site_adp_type
_atom_site_occupancy
_atom_site_site_symmetry_order
_atom_site_calc_flag
_atom_site_refinement_flags_posn
_atom_site_refinement_flags_adp
_atom_site_refinement_flags_occupancy
_atom_site_disorder_assembly
_atom_site_disorder_group
I1 I 0.91206(11) 0.59632(9) 0.48846(7) 0.0313(3) Uani 1 1 d . U . . .
I3 I 1.47260(11) 0.20815(10) 0.49982(7) 0.0310(3) Uani 1 1 d . U . . .
I2 I 1.38471(15) 0.58949(13) 0.19664(10) 0.0392(4) Uani 1 1 d . U . . .
I4 I 0.99951(14) 0.21481(13) 0.79193(10) 0.0386(4) Uani 1 1 d . U . . .
Cu1 Cu 1.1845(4) 0.3718(3) 0.6212(2) 0.0371(6) Uani 1 1 d . U . . .
Cu2 Cu 1.2032(4) 0.4292(3) 0.3694(2) 0.0345(6) Uani 1 1 d . U . . .
N3 N 1.306(2) 0.534(2) 0.6998(13) 0.0268(17) Uani 1 1 d . U . . .
C5 C 1.358(2) 0.6582(18) 0.5988(14) 0.032(2) Uani 1 1 d . U . . .
H5A H 1.454397 0.604492 0.541761 0.038 Uiso 1 1 calc R . . . .
H5B H 1.251008 0.711482 0.550791 0.038 Uiso 1 1 calc R . . . .
C4 C 1.153(2) 0.6365(17) 0.7719(12) 0.028(2) Uani 1 1 d . U . . .
H4A H 1.086240 0.568371 0.830224 0.034 Uiso 1 1 calc R . . . .
H4B H 1.066158 0.708378 0.714344 0.034 Uiso 1 1 calc R . . . .
C1 C 1.4494(17) 0.4522(17) 0.7862(12) 0.031(2) Uani 1 1 d . U . . .
H1A H 1.539245 0.368736 0.746910 0.037 Uiso 1 1 calc R . . . .
H1B H 1.394003 0.400001 0.862261 0.037 Uiso 1 1 calc R . . . .
C2 C 1.550(3) 0.576(2) 0.8216(17) 0.030(2) Uani 1 1 d . U . . .
H2A H 1.572488 0.551715 0.910610 0.036 Uiso 1 1 calc R . . . .
H2B H 1.668081 0.568939 0.772911 0.036 Uiso 1 1 calc R . . . .
C3 C 1.239(2) 0.740(2) 0.8474(16) 0.027(2) Uani 1 1 d . U . . .
H3A H 1.162230 0.849984 0.842769 0.032 Uiso 1 1 calc R . . . .
H3B H 1.244036 0.691959 0.935530 0.032 Uiso 1 1 calc R . . . .
C6 C 1.425(2) 0.783(2) 0.6477(16) 0.031(2) Uani 1 1 d . U . . .
H6A H 1.344525 0.889768 0.624115 0.037 Uiso 1 1 calc R . . . .
H6B H 1.549357 0.784487 0.611685 0.037 Uiso 1 1 calc R . . . .
N4 N 1.425(2) 0.743(2) 0.7921(14) 0.0260(17) Uani 1 1 d . U . . .
C7 C 1.484(3) 0.875(3) 0.842(2) 0.036(2) Uani 1 1 d . U . . .
H7A H 1.460711 0.861109 0.933522 0.043 Uiso 1 1 calc R . . . .
H7B H 1.407486 0.979461 0.808768 0.043 Uiso 1 1 calc R . . . .
C8 C 1.689(2) 0.877(2) 0.8099(19) 0.045(3) Uani 1 1 d . U . . .
H8A H 1.729222 0.846434 0.726910 0.054 Uiso 1 1 calc R . . . .
H8B H 1.706547 0.984880 0.810381 0.054 Uiso 1 1 calc R . . . .
F2 F 1.791(2) 0.7637(18) 0.9036(13) 0.058(3) Uani 1 1 d . U . . .
N2 N 0.959(2) 0.059(2) 0.1998(15) 0.0284(18) Uani 1 1 d . U . . .
N1 N 1.079(2) 0.269(2) 0.2882(14) 0.0279(17) Uani 1 1 d . U . . .
C10 C 1.161(2) 0.068(2) 0.1426(18) 0.032(2) Uani 1 1 d . U . . .
H10A H 1.246485 -0.037703 0.159991 0.039 Uiso 1 1 calc R . . . .
H10B H 1.161174 0.099615 0.051847 0.039 Uiso 1 1 calc R . . . .
C11 C 0.977(2) 0.012(2) 0.3375(16) 0.033(2) Uani 1 1 d . U . . .
H11A H 1.083346 -0.079076 0.353567 0.039 Uiso 1 1 calc R . . . .
H11B H 0.867079 -0.019319 0.378240 0.039 Uiso 1 1 calc R . . . .
C15 C 0.907(3) -0.069(3) 0.1393(19) 0.036(2) Uani 1 1 d . U . . .
H15A H 0.922975 -0.040613 0.048380 0.044 Uiso 1 1 calc R . . . .
H15B H 0.994040 -0.171931 0.162636 0.044 Uiso 1 1 calc R . . . .
C14 C 0.9065(19) 0.3496(18) 0.2228(13) 0.035(2) Uani 1 1 d . U . . .
H14A H 0.932434 0.430656 0.153597 0.042 Uiso 1 1 calc R . . . .
H14B H 0.813560 0.404294 0.281384 0.042 Uiso 1 1 calc R . . . .
C9 C 1.219(2) 0.1879(19) 0.2007(14) 0.034(2) Uani 1 1 d . U . . .
H9A H 1.329426 0.133886 0.245302 0.041 Uiso 1 1 calc R . . . .
H9B H 1.252646 0.269031 0.134370 0.041 Uiso 1 1 calc R . . . .
C12 C 1.005(2) 0.1663(17) 0.3918(14) 0.032(2) Uani 1 1 d . U . . .
H12A H 0.887291 0.226008 0.426505 0.038 Uiso 1 1 calc R . . . .
H12B H 1.090302 0.131085 0.458413 0.038 Uiso 1 1 calc R . . . .
C13 C 0.831(3) 0.225(3) 0.1716(17) 0.032(2) Uani 1 1 d . U . . .
H13A H 0.708181 0.223602 0.210717 0.039 Uiso 1 1 calc R . . . .
H13B H 0.821976 0.254294 0.081197 0.039 Uiso 1 1 calc R . . . .
C16 C 0.717(2) -0.092(2) 0.1717(18) 0.043(3) Uani 1 1 d . U . . .
H16A H 0.687224 -0.169829 0.235878 0.051 Uiso 1 1 calc R . . . .
F1 F 0.589(2) 0.0155(17) 0.0964(13) 0.055(3) Uani 1 1 d . U . . .
H16B H 0.718(13) -0.189(12) 0.131(9) 0.04(2) Uiso 1 1 d . . . . .

loop_
_atom_site_aniso_label
_atom_site_aniso_U_11
_atom_site_aniso_U_22
_atom_site_aniso_U_33
_atom_site_aniso_U_23
_atom_site_aniso_U_13
_atom_site_aniso_U_12
I1 0.0286(7) 0.0308(7) 0.0319(6) -0.0034(5) -0.0005(5) -0.0043(5)
I3 0.0252(6) 0.0321(7) 0.0327(6) -0.0046(5) 0.0018(5) -0.0029(5)
I2 0.0366(8) 0.0356(8) 0.0386(6) 0.0082(6) 0.0039(6) -0.0079(6)
I4 0.0344(8) 0.0359(8) 0.0399(7) 0.0064(6) 0.0038(6) -0.0086(6)
Cu1 0.0374(14) 0.0395(15) 0.0381(12) -0.0104(11) 0.0072(10) -0.0172(11)
Cu2 0.0365(14) 0.0345(13) 0.0349(11) -0.0083(10) 0.0014(10) -0.0120(10)
N3 0.024(3) 0.029(3) 0.028(3) -0.007(2) 0.001(2) -0.006(2)
C5 0.034(4) 0.034(4) 0.028(3) -0.004(3) -0.002(3) -0.011(3)
C4 0.024(3) 0.032(4) 0.031(3) -0.011(3) 0.003(3) -0.007(3)
C1 0.027(3) 0.028(3) 0.035(4) -0.007(3) -0.002(3) -0.001(3)
C2 0.022(3) 0.030(3) 0.036(4) -0.007(3) -0.007(3) 0.001(3)
C3 0.022(3) 0.031(3) 0.029(3) -0.012(3) 0.002(3) -0.006(3)
C6 0.032(4) 0.030(3) 0.029(3) -0.002(3) 0.001(3) -0.010(3)
N4 0.022(3) 0.026(3) 0.030(3) -0.009(2) 0.000(2) -0.005(2)
C7 0.030(4) 0.035(4) 0.045(4) -0.019(3) 0.000(3) -0.006(3)
C8 0.032(4) 0.049(5) 0.060(5) -0.020(4) 0.001(4) -0.016(3)
F2 0.033(4) 0.077(6) 0.068(5) -0.032(4) -0.006(4) -0.003(4)
N2 0.025(3) 0.029(3) 0.033(3) -0.009(3) -0.001(3) -0.006(2)
N1 0.026(3) 0.028(3) 0.031(3) -0.007(2) 0.002(2) -0.009(2)
C10 0.024(4) 0.037(4) 0.037(4) -0.012(3) 0.003(3) -0.006(3)
C11 0.033(4) 0.033(4) 0.032(3) -0.001(3) -0.001(3) -0.014(3)
C15 0.032(4) 0.036(4) 0.045(4) -0.016(3) -0.002(3) -0.010(3)
C14 0.034(4) 0.029(3) 0.040(4) -0.007(3) -0.007(3) -0.002(3)
C9 0.028(4) 0.037(4) 0.038(4) -0.011(3) 0.004(3) -0.011(3)
C12 0.035(4) 0.034(4) 0.030(3) -0.007(3) -0.002(3) -0.013(3)
C13 0.027(4) 0.033(4) 0.036(4) -0.007(3) -0.010(3) -0.001(3)
C16 0.036(4) 0.048(5) 0.050(4) -0.017(4) 0.000(4) -0.014(3)
F1 0.034(4) 0.067(5) 0.069(5) -0.024(4) -0.006(4) -0.008(4)

loop_
_atom_type_symbol
_atom_type_description
_atom_type_scat_dispersion_real
_atom_type_scat_dispersion_imag
_atom_type_scat_source
C C 0.0033 0.0016 'International Tables Vol C Tables 4.2.6.8 and 6.1.1.4'
H H 0.0000 0.0000 'International Tables Vol C Tables 4.2.6.8 and 6.1.1.4'
Cu Cu 0.3201 1.2651 'International Tables Vol C Tables 4.2.6.8 and 6.1.1.4'
F F 0.0171 0.0103 'International Tables Vol C Tables 4.2.6.8 and 6.1.1.4'
I I -0.4742 1.8119 'International Tables Vol C Tables 4.2.6.8 and 6.1.1.4'
N N 0.0061 0.0033 'International Tables Vol C Tables 4.2.6.8 and 6.1.1.4'

loop_
_geom_angle_atom_site_label_1
_geom_angle_atom_site_label_2
_geom_angle_atom_site_label_3
_geom_angle
_geom_angle_site_symmetry_1
_geom_angle_site_symmetry_3
_geom_angle_publ_flag
Cu2 I1 Cu1 59.37(7) . . ?
Cu1 I3 Cu2 60.03(7) . . ?
I3 Cu1 I1 119.84(11) . . ?
I3 Cu1 Cu2 62.16(7) . . ?
I4 Cu1 I1 103.56(10) . . ?
I4 Cu1 I3 118.67(12) . . ?
I4 Cu1 Cu2 134.84(8) . . ?
Cu2 Cu1 I1 57.69(6) . . ?
N3 Cu1 I1 100.0(5) . . ?
N3 Cu1 I3 101.4(4) . . ?
N3 Cu1 I4 111.9(4) . . ?
N3 Cu1 Cu2 111.8(4) . . ?
I1 Cu2 I3 120.75(10) . . ?
I1 Cu2 Cu1 62.94(7) . . ?
I2 Cu2 I1 117.51(12) . . ?
I2 Cu2 I3 104.19(10) . . ?
I2 Cu2 Cu1 135.26(8) . . ?
Cu1 Cu2 I3 57.81(6) . . ?
N1 Cu2 I1 101.0(4) . . ?
N1 Cu2 I3 100.8(5) . . ?
N1 Cu2 I2 111.1(4) . . ?
N1 Cu2 Cu1 112.4(4) . . ?
C5 N3 Cu1 110.6(11) . . ?
C5 N3 C4 100.9(13) . . ?
C4 N3 Cu1 106.8(11) . . ?
C1 N3 Cu1 114.6(12) . . ?
C1 N3 C5 114.9(14) . . ?
C1 N3 C4 107.7(12) . . ?
C6 C5 N3 113.4(14) . . ?
N3 C4 C3 108.8(13) . . ?
N3 C1 C2 111.0(13) . . ?
N4 C2 C1 107.0(15) . . ?
N4 C3 C4 108.7(13) . . ?
C5 C6 N4 108.7(14) . . ?
C2 N4 C6 107.0(13) . . ?
C2 N4 C7 114.2(16) . . ?
C3 N4 C2 109.0(15) . . ?
C3 N4 C6 110.6(13) . . ?
C3 N4 C7 107.4(13) . . ?
C7 N4 C6 108.7(15) . . ?
N4 C7 C8 114.4(14) . . ?
F2 C8 C7 106.6(17) . . ?
C11 N2 C10 104.5(14) . . ?
C11 N2 C15 113.3(16) . . ?
C11 N2 C13 110.6(14) . . ?
C15 N2 C10 106.4(13) . . ?
C13 N2 C10 108.4(15) . . ?
C13 N2 C15 113.1(17) . . ?
C14 N1 Cu2 115.7(11) . . ?
C9 N1 Cu2 107.2(12) . . ?
C9 N1 C14 109.8(13) . . ?
C9 N1 C12 116.8(15) . . ?
C12 N1 Cu2 107.8(11) . . ?
C12 N1 C14 99.8(13) . . ?
C9 C10 N2 108.4(13) . . ?
N2 C11 C12 107.8(14) . . ?
C16 C15 N2 116.5(14) . . ?
N1 C14 C13 110.8(13) . . ?
N1 C9 C10 114.2(15) . . ?
N1 C12 C11 107.9(13) . . ?
N2 C13 C14 109.7(16) . . ?
F1 C16 C15 112.5(17) . . ?

loop_
_geom_bond_atom_site_label_1
_geom_bond_atom_site_label_2
_geom_bond_distance
_geom_bond_site_symmetry_2
_geom_bond_publ_flag
I1 Cu1 2.762(3) . ?
I1 Cu2 2.621(3) . ?
I3 Cu1 2.607(3) . ?
I3 Cu2 2.724(3) . ?
I2 Cu2 2.596(3) . ?
I4 Cu1 2.583(3) . ?
Cu1 Cu2 2.6685(10) . ?
Cu1 N3 2.165(17) . ?
Cu2 N1 2.179(17) . ?
N3 C5 1.49(2) . ?
N3 C4 1.49(2) . ?
N3 C1 1.46(2) . ?
C5 C6 1.49(2) . ?
C4 C3 1.59(2) . ?
C1 C2 1.56(3) . ?
C2 N4 1.51(2) . ?
C3 N4 1.45(2) . ?
C6 N4 1.54(2) . ?
N4 C7 1.52(3) . ?
C7 C8 1.54(3) . ?
C8 F2 1.42(2) . ?
N2 C10 1.58(2) . ?
N2 C11 1.48(2) . ?
N2 C15 1.51(3) . ?
N2 C13 1.51(2) . ?
N1 C14 1.49(2) . ?
N1 C9 1.45(2) . ?
N1 C12 1.46(2) . ?
C10 C9 1.47(3) . ?
C11 C12 1.60(2) . ?
C15 C16 1.48(3) . ?
C14 C13 1.53(3) . ?
C16 F1 1.38(2) . ?

loop_
_twin_individual_id
_twin_individual_mass_fraction_refined
1 0.52(7)
2 0.48(7)
